data_2003558
loop_
_publ_author_name
'Skorsepa, J.'
'Gy\"oryov\`a, K.'
'Meln\'ik, M.'
'Smolander, K.'
'Ahlgr\'en, M.'

_publ_section_title
;Dimeric
 Bis(\m-propionato-<i>O</i>:<i>O</i>')bis[bis(nicotinamide-<i>N</i>)(propionato-<i>O</i>)zinc(II)]
;
_journal_issue 6
_journal_name_full 'Acta Crystallographica Section C'
_journal_page_first 1069
_journal_page_last 1071
_journal_paper_doi 10.1107/S0108270194014186
_journal_volume 51
_journal_year 1995
_chemical_formula_moiety 'C36 H44 N8 O12 Zn2'
_chemical_formula_sum 'C36 H44 N8 O12 Zn2'
_chemical_formula_weight 911.55
_space_group_IT_number 14
_symmetry_cell_setting monoclinic
_symmetry_space_group_name_Hall '-P 2yn'
_symmetry_space_group_name_H-M 'P 1 21/n 1'
_atom_type_scat_source 'SHELXTL-Plus (Sheldrick, 1990)'
_cell_angle_alpha 90
_cell_angle_beta 102.560(2)
_cell_angle_gamma 90
_cell_formula_units_Z 2
_cell_length_a 11.152(3)
_cell_length_b 14.767(4)
_cell_length_c 12.816(3)
_cell_measurement_reflns_used 29
_cell_measurement_temperature 293
_cell_measurement_theta_max 12.5
_cell_measurement_theta_min 8
_cell_volume 2060.1(9)
_computing_cell_refinement 'SHELXTL-Plus (Sheldrick, 1990)'
_computing_data_collection 'SHELXTL-Plus (Sheldrick, 1990)'
_computing_data_reduction 'SHELXTL-Plus (Sheldrick, 1990)'
_computing_molecular_graphics 'SHELXTL-Plus (Sheldrick, 1990)'
_computing_publication_material 'SHELXTL-Plus (Sheldrick, 1990)'
_computing_structure_refinement 'SHELXTL-Plus (Sheldrick, 1990)'
_computing_structure_solution 'SHELXTL-Plus (Sheldrick, 1990)'
_diffrn_measurement_device 'Siemens R3m'
_diffrn_measurement_method 2\q
_diffrn_radiation_type MoK\a
_diffrn_radiation_wavelength 0.71073
_diffrn_reflns_av_R_equivalents 0.0231
_diffrn_reflns_limit_h_max 15
_diffrn_reflns_limit_h_min 0
_diffrn_reflns_limit_k_max 20
_diffrn_reflns_limit_k_min 0
_diffrn_reflns_limit_l_max 17
_diffrn_reflns_limit_l_min -17
_diffrn_reflns_number 5181
_diffrn_reflns_theta_max 27.5
_diffrn_standards_decay_% 3
_diffrn_standards_interval_count 98
_diffrn_standards_number 2
_exptl_absorpt_coefficient_mu 0.629
_exptl_absorpt_correction_T_max 0.602
_exptl_absorpt_correction_T_min 0.445
_exptl_absorpt_correction_type empirical
_exptl_crystal_colour Colourless
_exptl_crystal_density_diffrn 0.735
_exptl_crystal_description Prism
_exptl_crystal_size_max 0.45
_exptl_crystal_size_mid 0.45
_exptl_crystal_size_min 0.20
_refine_diff_density_max 0.94
_refine_diff_density_min -0.83
_refine_ls_abs_structure_details none
_refine_ls_extinction_method none
_refine_ls_goodness_of_fit_obs 1.43
_refine_ls_hydrogen_treatment noref
_refine_ls_number_parameters 262
_refine_ls_number_reflns 2380
_refine_ls_R_factor_obs 0.0499
_refine_ls_shift/esd_max 0.001
_refine_ls_structure_factor_coef F
_refine_ls_weighting_details 'w = 1/[\s^2^(F) + 0.0010(F)^2^]'
_refine_ls_weighting_scheme calc
_refine_ls_wR_factor_obs 0.0651
_reflns_number_observed 2380
_reflns_number_total 4756
_reflns_observed_criterion '[I>3\s(I)]'
_cod_data_source_file hr1048.cif
_cod_data_source_block skorsepa
_cod_depositor_comments
;

  Adding the missing symmetry operator and increasing the Z value from
  1 to 2. With these changes, all computed and published brutto
  formulae match, and the packing looks OK.

  Saulius Gra\<zulis
  2014-06-18


The following automatic conversions were performed:

'_refine_ls_weighting_scheme' value 'w = 1/[\s^2^(F) + 0.0010(F)^2^]'
was changed to 'calc'. New tag '_refine_ls_weighting_details' was
created. The value of the new tag was set to 'w = 1/[\s^2^(F) +
0.0010(F)^2^]'.

Automatic conversion script
Id: cif_fix_values 3143 2015-03-26 13:38:13Z robertas 
;
_cod_original_cell_volume 2060.0(9)
_cod_original_sg_symbol_H-M 'P 21/n'
_cod_database_code 2003558

loop_
_symmetry_equiv_pos_as_xyz
x,y,z
1/2-x,1/2+y,1/2-z
-x,-y,-z
x+1/2,-y+1/2,z+1/2

loop_
_atom_site_label
_atom_site_fract_x
_atom_site_fract_y
_atom_site_fract_z
_atom_site_U_iso_or_equiv
Zn(1) .0118(1) .0248(1) .1514(1) .042(1)
O(1) .1086(3) .0171(2) .3085(3) .044(1)
O(2) -.0580(4) .0923(3) .3195(3) .055(2)
O(3) .1377(7) -.0521(4) .0974(6) .132(4)
O(4) .1452(4) -.0880(3) -.0693(4) .060(2)
O(11) -.0547(3) .4032(3) .1170(3) .051(2)
O(21) .0024(4) -.3524(2) .1301(4) .058(2)
N(11) .1112(4) .1508(3) .1386(4) .044(2)
N(12) .1244(4) .4769(3) .1277(4) .051(2)
N(21) -.1042(4) -.0913(3) .1640(3) .038(2)
N(22) -.1801(4) -.4138(3) .1390(4) .051(2)
C(1) .0478(5) .0658(4) .3606(4) .040(2)
C(2) .1114(7) .0923(5) .4726(5) .068(3)
C(3) .0366(8) .1514(6) .5303(6) .094(4)
C(4) .1840(7) -.0839(4) .0283(6) .058(3)
C(5) .3158(11) -.1233(9) .0695(8) .137(6)
C(6) .3991(11) -.1041(12) .0018(17) .175(12)
C(11) .0597(5) .2336(3) .1309(4) .039(2)
C(12) .1265(5) .3129(3) .1328(4) .035(2)
C(13) .2531(5) .3069(4) .1418(5) .049(2)
C(14) .3071(6) .2223(4) .1500(5) .056(2)
C(15) .2345(6) .1468(4) .1492(5) .053(2)
C(16) .0584(5) .4022(3) .1253(4) .038(2)
C(21) -.0748(5) -.1777(3) .1489(4) .036(2)
C(22) -.1498(5) -.2503(3) .1610(4) .035(2)
C(23) -.2597(5) -.2328(4) .1903(5) .050(2)
C(24) -.2907(6) -.1451(4) .2076(6) .059(3)
C(25) -.2134(5) -.0769(4) .1914(5) .051(2)
C(26) -.1039(5) -.3435(3) .1417(5) .040(2)
H(2A) .1322 .0378 .5135 .080
H(2B) .1851 .1244 .4688 .080
H(3A) .0837 .1649 .6006 .080
H(3B) -.0372 .1201 .5359 .080
H(3C) .0157 .2067 .4913 .080
H(5A) .3090 -.1879 .0741 .080
H(5B) .3488 -.0991 .1394 .080
H(6A) .4776 -.1306 .0318 .080
H(6B) .4078 -.0396 -.0030 .080
H(6C) .3679 -.1285 -.0682 .080
H(11) -.0276 .2379 .1238 .080
H(13) .3018 .3606 .1423 .080
H(14) .3941 .2162 .1562 .080
H(15) .2733 .0884 .1565 .080
H(21) .0017 -.1899 .1288 .080
H(23) -.3138 -.2816 .1985 .080
H(24) -.3651 -.1316 .2307 .080
H(25) -.2379 -.0155 .1999 .080
H(121) .2043 .4796 .1263 .080
H(122) .0769 .5293 .1173 .080
H(221) -.1567 -.4742 .1271 .080
H(222) -.2625 -.4082 .1434 .080

loop_
_geom_angle_atom_site_label_1
_geom_angle_atom_site_label_2
_geom_angle_atom_site_label_3
_geom_angle_site_symmetry_3
_geom_angle
_geom_angle_publ_flag
O(1) Zn(1) O(3) . 92.7(2) yes
O(1) Zn(1) O(4) 3 136.6(2) yes
O(1) Zn(1) N(11) . 87.3(2) yes
O(1) Zn(1) N(21) . 94.4(2) yes
O(3) Zn(1) N(11) . 92.9(2) yes
O(3) Zn(1) N(21) . 92.9(2) yes
O(3) Zn(1) O(4) 3 130.6(2) yes
N(11) Zn(1) N(21) . 173.8(2) yes
N(11) Zn(1) O(4) 3 88.0(2) yes
N(21) Zn(1) O(4) 3 86.7(2) yes
Zn(1) O(1) C(1) . 104.8(3) yes
Zn(1) O(3) C(4) . 153.8(6) yes
O(1) C(1) C(2) . 116.9(5) yes
O(3) C(4) C(5) . 114.6(7) yes
O(2) C(1) C(2) . 121.9(6) yes
O(4) C(4) C(5) . 114.9(7) yes
O(1) C(1) O(2) . 121.2(5) yes
O(3) C(4) O(4) . 130.4(7) yes
C(1) C(2) C(3) . 114.9(6) yes
C(4) C(5) C(6) . 114.1(10) yes
C(4) O(4) Zn(1) 3 124.6(5) yes
Zn(1) N(11) C(11) . 124.2(4) yes
Zn(1) N(21) C(21) . 124.8(4) yes
N(11) C(11) C(12) . 123.2(5) yes
N(21) C(21) C(22) . 123.0(5) yes
C(11) C(12) C(13) . 118.7(5) yes
C(21) C(22) C(23) . 118.5(5) yes
C(12) C(13) C(14) . 118.7(5) yes
C(22) C(23) C(24) . 119.4(5) yes
C(13) C(14) C(15) . 119.1(6) yes
C(23) C(24) C(25) . 118.7(6) yes
N(11) C(15) C(14) . 123.2(5) yes
N(21) C(25) C(24) . 123.7(5) yes
C(11) N(11) C(15) . 117.1(5) yes
C(21) N(21) C(25) . 116.7(5) yes
Zn(1) N(11) C(15) . 118.4(3) yes
Zn(1) N(21) C(25) . 118.5(3) yes
C(11) C(12) C(16) . 118.4(5) yes
C(21) C(22) C(26) . 116.8(5) yes
C(13) C(12) C(16) . 123.0(5) yes
C(23) C(22) C(26) . 124.6(5) yes
O(11) C(16) C(12) . 120.0(5) yes
O(21) C(26) C(22) . 119.1(5) yes
O(11) C(16) N(12) . 122.8(5) yes
O(21) C(26) N(22) . 122.5(5) yes
N(12) C(16) C(12) . 117.2(5) yes
N(22) C(26) C(22) . 118.4(5) yes

loop_
_geom_bond_atom_site_label_1
_geom_bond_atom_site_label_2
_geom_bond_site_symmetry_2
_geom_bond_distance
_geom_bond_publ_flag
Zn(1) O(1) . 2.072(3) yes
Zn(1) O(3) . 2.040(8) yes
Zn(1) N(11) . 2.192(5) yes
Zn(1) N(21) . 2.174(4) yes
Zn(1) O(4) 3 2.059(4) yes
Zn(1) Zn(1) 3 3.9000(10) no
O(1) C(1) . 1.272(7) yes
O(3) C(4) . 1.213(11) yes
O(2) C(1) . 1.246(7) yes
O(4) C(4) . 1.233(8) yes
C(1) C(2) . 1.507(8) yes
C(4) C(5) . 1.562(14) yes
C(2) C(3) . 1.507(12) yes
C(5) C(6) . 1.43(2) yes
O(11) C(16) . 1.243(7) yes
O(21) C(26) . 1.233(7) yes
N(11) C(11) . 1.345(7) yes
N(21) C(21) . 1.342(6) yes
N(11) C(15) . 1.353(8) yes
N(21) C(25) . 1.356(8) yes
N(12) C(16) . 1.322(7) yes
N(22) C(26) . 1.337(7) yes
C(11) C(12) . 1.385(7) yes
C(21) C(22) . 1.390(7) yes
C(12) C(13) . 1.395(8) yes
C(22) C(23) . 1.381(8) yes
C(12) C(16) . 1.515(7) yes
C(22) C(26) . 1.508(7) yes
C(13) C(14) . 1.381(8) yes
C(23) C(24) . 1.372(8) yes
C(14) C(15) . 1.377(8) yes
C(24) C(25) . 1.370(9) yes
